data_4508237
loop_
_publ_author_name
'Chen, Da-Shu'
'Sun, Li-Bo'
'Liang, Zhi-Qiang'
'Shao, Kui-Zhan'
'Wang, Chun-Gang'
'Su, Zhong-Min'
'Xing, Hong-Zhu'

_publ_section_title
;
 Conformational Supramolecular Isomerism in Two-Dimensional Fluorescent
 Coordination Polymers Based on Flexible Tetracarboxylate Ligand
;
_journal_issue 9
_journal_name_full 'Crystal Growth &amp; Design'
_journal_page_first 4092
_journal_paper_doi 10.1021/cg400913f
_journal_volume 13
_journal_year 2013
_chemical_formula_sum 'C32 H41 Cd N3 O9'
_chemical_formula_weight 724.09
_chemical_name_systematic
; 
 ? 
;
_space_group_IT_number 14
_symmetry_cell_setting monoclinic
_symmetry_space_group_name_Hall '-P 2ybc'
_symmetry_space_group_name_H-M 'P 1 21/c 1'
_atom_sites_solution_hydrogens geom
_atom_sites_solution_primary direct
_atom_sites_solution_secondary difmap
_audit_creation_method SHELXL-97
_cell_angle_alpha 90.00
_cell_angle_beta 110.730(3)
_cell_angle_gamma 90.00
_cell_formula_units_Z 4
_cell_length_a 10.0732(6)
_cell_length_b 26.6408(15)
_cell_length_c 14.5918(7)
_cell_measurement_temperature 296(2)
_cell_measurement_theta_max 22.31
_cell_measurement_theta_min 2.14
_cell_volume 3662.3(4)
_computing_cell_refinement 'SMART (Bruker, 1997)'
_computing_data_collection 'SMART (Bruker, 1997)'
_computing_data_reduction 'SAINT (Bruker, 1999)'
_computing_molecular_graphics 'SHELXTL-PLUS (Sheldrick, 1990)'
_computing_publication_material SHELXL-97
_computing_structure_refinement 'SHELXL-97 (Sheldrick, 1997)'
_computing_structure_solution 'SHELXS-97 (Sheldrick, 1990)'
_diffrn_ambient_temperature 296(2)
_diffrn_measured_fraction_theta_full 0.997
_diffrn_measured_fraction_theta_max 0.997
_diffrn_measurement_device_type 'Bruker APEX CCD area-detector'
_diffrn_measurement_method '\w scans'
_diffrn_radiation_monochromator graphite
_diffrn_radiation_source 'fine-focus sealed tube'
_diffrn_radiation_type MoK\a
_diffrn_radiation_wavelength 0.71073
_diffrn_reflns_av_R_equivalents 0.0453
_diffrn_reflns_av_sigmaI/netI 0.0470
_diffrn_reflns_limit_h_max 10
_diffrn_reflns_limit_h_min -10
_diffrn_reflns_limit_k_max 28
_diffrn_reflns_limit_k_min -26
_diffrn_reflns_limit_l_max 15
_diffrn_reflns_limit_l_min -15
_diffrn_reflns_number 14891
_diffrn_reflns_theta_full 22.31
_diffrn_reflns_theta_max 22.31
_diffrn_reflns_theta_min 2.14
_exptl_absorpt_coefficient_mu 0.647
_exptl_absorpt_correction_T_max 0.9381
_exptl_absorpt_correction_T_min 0.8815
_exptl_absorpt_correction_type multi-scan
_exptl_absorpt_process_details 'SADABS (Sheldrick, 1996)'
_exptl_crystal_colour colourless
_exptl_crystal_density_diffrn 1.313
_exptl_crystal_density_method 'not measured'
_exptl_crystal_description plate-like
_exptl_crystal_F_000 1496
_exptl_crystal_size_max 0.20
_exptl_crystal_size_mid 0.18
_exptl_crystal_size_min 0.10
_refine_diff_density_max 1.334
_refine_diff_density_min -0.490
_refine_diff_density_rms 0.090
_refine_ls_extinction_method none
_refine_ls_goodness_of_fit_ref 1.060
_refine_ls_hydrogen_treatment mixed
_refine_ls_matrix_type full
_refine_ls_number_parameters 406
_refine_ls_number_reflns 4667
_refine_ls_number_restraints 0
_refine_ls_restrained_S_all 1.060
_refine_ls_R_factor_all 0.0692
_refine_ls_R_factor_gt 0.0466
_refine_ls_shift/su_max 0.001
_refine_ls_shift/su_mean 0.000
_refine_ls_structure_factor_coef Fsqd
_refine_ls_weighting_details 'calc w=1/[\s^2^(Fo^2^)+(0.0736P)^2^+4.7342P] where P=(Fo^2^+2Fc^2^)/3'
_refine_ls_weighting_scheme calc
_refine_ls_wR_factor_gt 0.1234
_refine_ls_wR_factor_ref 0.1347
_reflns_number_gt 3499
_reflns_number_total 4667
_reflns_threshold_expression >2sigma(I)
_cod_data_source_file cg400913f_si_002.cif
_cod_data_source_block 4
_cod_depositor_comments
;
The following automatic conversions were performed:

'_symmetry_cell_setting' value 'Monoclinic' changed to 'monoclinic'
according to /home/saulius/struct/CIF-dictionaries/cif_core.dic
dictionary named 'cif_core.dic' version 2.4.2 from 2011-04-26.

Automatic conversion script
Id: cif_fix_values 1891 2012-01-12 08:04:46Z andrius 
;
_cod_original_cell_volume 3662.3(3)
_cod_original_sg_symbol_H-M 'p 21/c'
_cod_database_code 4508237

loop_
_symmetry_equiv_pos_as_xyz
'x, y, z'
'-x, y+1/2, -z+1/2'
'-x, -y, -z'
'x, -y-1/2, z-1/2'

loop_
_atom_site_label
_atom_site_type_symbol
_atom_site_fract_x
_atom_site_fract_y
_atom_site_fract_z
_atom_site_U_iso_or_equiv
_atom_site_adp_type
_atom_site_occupancy
_atom_site_symmetry_multiplicity
_atom_site_calc_flag
_atom_site_refinement_flags
Cd1 Cd 0.60297(4) -0.345712(16) 0.49061(3) 0.03186(19) Uani 1 1 d .
C1 C 0.3502(6) -0.3041(3) 0.4950(4) 0.0370(16) Uani 1 1 d .
C2 C 0.2224(6) -0.2746(2) 0.4955(4) 0.0321(14) Uani 1 1 d .
C3 C 0.2261(6) -0.2230(2) 0.4916(4) 0.0356(15) Uani 1 1 d .
H3 H 0.3065 -0.2071 0.4884 0.043 Uiso 1 1 calc R
C4 C 0.1097(6) -0.1940(2) 0.4926(4) 0.0328(14) Uani 1 1 d .
C5 C -0.0105(6) -0.2195(2) 0.4944(4) 0.0380(16) Uani 1 1 d .
H5 H -0.0905 -0.2013 0.4918 0.046 Uiso 1 1 calc R
C6 C -0.0125(6) -0.2714(2) 0.5000(4) 0.0343(15) Uani 1 1 d .
C7 C 0.1044(6) -0.2993(2) 0.5012(4) 0.0372(15) Uani 1 1 d .
H7 H 0.1036 -0.3341 0.5059 0.045 Uiso 1 1 calc R
C8 C -0.1439(7) -0.2984(3) 0.5000(5) 0.0390(16) Uani 1 1 d .
C9 C 0.2157(7) -0.1168(2) 0.4550(5) 0.0411(16) Uani 1 1 d .
H9A H 0.1706 -0.0867 0.4203 0.049 Uiso 1 1 calc R
H9B H 0.2357 -0.1385 0.4082 0.049 Uiso 1 1 calc R
C10 C 0.3549(6) -0.1019(2) 0.5325(5) 0.0348(15) Uani 1 1 d .
C11 C 0.3905(6) -0.1130(2) 0.6301(4) 0.0331(14) Uani 1 1 d .
H11 H 0.3282 -0.1320 0.6501 0.040 Uiso 1 1 calc R
C12 C 0.5154(7) -0.0968(2) 0.6989(5) 0.0406(16) Uani 1 1 d .
C13 C 0.6076(8) -0.0695(3) 0.6693(6) 0.064(2) Uani 1 1 d .
H13 H 0.6921 -0.0582 0.7155 0.077 Uiso 1 1 calc R
C14 C 0.5773(9) -0.0588(3) 0.5726(6) 0.077(3) Uani 1 1 d .
H14 H 0.6416 -0.0405 0.5533 0.093 Uiso 1 1 calc R
C15 C 0.4523(8) -0.0749(3) 0.5037(5) 0.059(2) Uani 1 1 d .
H15 H 0.4324 -0.0677 0.4378 0.070 Uiso 1 1 calc R
C16 C 0.5527(9) -0.1098(3) 0.8071(5) 0.056(2) Uani 1 1 d .
C17 C 0.0223(7) -0.1106(2) 0.5208(5) 0.0408(16) Uani 1 1 d .
H17A H 0.0784 -0.0843 0.5630 0.049 Uiso 1 1 calc R
H17B H -0.0188 -0.1306 0.5594 0.049 Uiso 1 1 calc R
C18 C -0.0968(6) -0.0863(2) 0.4383(4) 0.0348(15) Uani 1 1 d .
C19 C -0.1511(6) -0.1085(2) 0.3463(4) 0.0357(15) Uani 1 1 d .
H19 H -0.1142 -0.1391 0.3357 0.043 Uiso 1 1 calc R
C20 C -0.2584(6) -0.0862(2) 0.2707(4) 0.0338(15) Uani 1 1 d .
C21 C -0.3141(7) -0.0411(2) 0.2863(5) 0.0433(16) Uani 1 1 d .
H21 H -0.3848 -0.0254 0.2350 0.052 Uiso 1 1 calc R
C22 C -0.2649(7) -0.0192(2) 0.3778(5) 0.0496(18) Uani 1 1 d .
H22 H -0.3052 0.0105 0.3890 0.060 Uiso 1 1 calc R
C23 C -0.1556(7) -0.0415(2) 0.4528(5) 0.0412(16) Uani 1 1 d .
H23 H -0.1212 -0.0262 0.5140 0.049 Uiso 1 1 calc R
C24 C -0.3142(6) -0.1111(3) 0.1714(5) 0.0372(15) Uani 1 1 d .
C25 C -0.3390(15) -0.2773(3) 0.2029(7) 0.112(4) Uani 1 1 d .
H25A H -0.3754 -0.3091 0.2161 0.134 Uiso 1 1 calc R
H25B H -0.3915 -0.2683 0.1353 0.134 Uiso 1 1 calc R
C26 C -0.5109(10) -0.2273(5) 0.2655(9) 0.129(5) Uani 1 1 d .
H26A H -0.5697 -0.2182 0.1991 0.154 Uiso 1 1 calc R
H26B H -0.5500 -0.2575 0.2831 0.154 Uiso 1 1 calc R
C27 C -0.1862(15) -0.2828(5) 0.2172(9) 0.157(6) Uani 1 1 d .
H27A H -0.1750 -0.3089 0.1751 0.235 Uiso 1 1 calc R
H27B H -0.1339 -0.2914 0.2842 0.235 Uiso 1 1 calc R
H27C H -0.1510 -0.2518 0.2013 0.235 Uiso 1 1 calc R
C28 C -0.5129(14) -0.1855(6) 0.3344(11) 0.165(7) Uani 1 1 d .
H28A H -0.6087 -0.1797 0.3308 0.248 Uiso 1 1 calc R
H28B H -0.4758 -0.1554 0.3161 0.248 Uiso 1 1 calc R
H28C H -0.4555 -0.1946 0.4002 0.248 Uiso 1 1 calc R
C29 C 0.2261(18) -0.4615(5) 0.3859(13) 0.173(7) Uani 1 1 d .
H29A H 0.2104 -0.4974 0.3832 0.207 Uiso 1 1 calc R
H29B H 0.3197 -0.4551 0.3838 0.207 Uiso 1 1 calc R
C30 C 0.3099(11) -0.4667(4) 0.5672(10) 0.121(5) Uani 1 1 d .
H30A H 0.4085 -0.4618 0.5744 0.146 Uiso 1 1 calc R
H30B H 0.2901 -0.5025 0.5624 0.146 Uiso 1 1 calc R
C31 C 0.111(2) -0.4354(8) 0.2989(11) 0.240(11) Uani 1 1 d .
H31A H 0.1165 -0.4477 0.2384 0.361 Uiso 1 1 calc R
H31B H 0.1273 -0.3998 0.3030 0.361 Uiso 1 1 calc R
H31C H 0.0192 -0.4424 0.3013 0.361 Uiso 1 1 calc R
C32 C 0.2820(17) -0.4449(7) 0.6534(10) 0.191(8) Uani 1 1 d .
H32A H 0.3409 -0.4614 0.7123 0.286 Uiso 1 1 calc R
H32B H 0.1840 -0.4497 0.6452 0.286 Uiso 1 1 calc R
H32C H 0.3034 -0.4097 0.6580 0.286 Uiso 1 1 calc R
N1 N 0.1161(5) -0.14216(18) 0.4903(4) 0.0408(13) Uani 1 1 d .
N2 N -0.3611(7) -0.2375(2) 0.2698(4) 0.0669(18) Uani 1 1 d .
H2A H -0.3254 -0.2085 0.2569 0.080 Uiso 1 1 calc R
H2B H -0.3090 -0.2460 0.3319 0.080 Uiso 1 1 calc R
N3 N 0.2146(8) -0.4404(3) 0.4772(6) 0.090(2) Uani 1 1 d .
H3A H 0.1242 -0.4430 0.4743 0.108 Uiso 1 1 calc R
H3B H 0.2372 -0.4076 0.4813 0.108 Uiso 1 1 calc R
O1 O 0.4531(4) -0.28037(16) 0.4878(3) 0.0475(12) Uani 1 1 d .
O2 O 0.3498(5) -0.35072(16) 0.5017(4) 0.0535(13) Uani 1 1 d .
O3 O -0.2617(5) -0.27774(18) 0.4583(3) 0.0549(13) Uani 1 1 d .
O4 O -0.1332(5) -0.33969(19) 0.5395(4) 0.0600(14) Uani 1 1 d .
O5 O 0.4764(7) -0.1401(2) 0.8288(4) 0.0792(17) Uani 1 1 d .
O6 O 0.6583(7) -0.0913(3) 0.8677(4) 0.106(2) Uani 1 1 d .
O7 O -0.3114(5) -0.15820(15) 0.1684(3) 0.0436(11) Uani 1 1 d .
O8 O -0.3574(5) -0.08471(16) 0.0966(3) 0.0469(11) Uani 1 1 d .
O9 O -0.0645(6) -0.4315(2) 0.4783(6) 0.110(2) Uani 1 1 d .

loop_
_atom_site_aniso_label
_atom_site_aniso_U_11
_atom_site_aniso_U_22
_atom_site_aniso_U_33
_atom_site_aniso_U_23
_atom_site_aniso_U_13
_atom_site_aniso_U_12
Cd1 0.0224(3) 0.0365(3) 0.0382(3) 0.0013(2) 0.0125(2) 0.0024(2)
C1 0.026(4) 0.042(4) 0.046(4) 0.002(3) 0.015(3) 0.006(3)
C2 0.019(3) 0.039(4) 0.040(4) 0.001(3) 0.012(3) 0.002(3)
C3 0.024(4) 0.033(4) 0.048(4) 0.001(3) 0.010(3) -0.006(3)
C4 0.020(3) 0.035(3) 0.041(4) -0.001(3) 0.008(3) 0.002(3)
C5 0.022(4) 0.044(4) 0.048(4) -0.005(3) 0.013(3) 0.003(3)
C6 0.024(4) 0.041(4) 0.040(4) -0.006(3) 0.013(3) -0.003(3)
C7 0.032(4) 0.033(3) 0.052(4) -0.001(3) 0.021(3) 0.000(3)
C8 0.027(4) 0.052(5) 0.042(4) -0.010(3) 0.018(3) -0.006(3)
C9 0.040(4) 0.032(4) 0.043(4) 0.002(3) 0.005(3) 0.003(3)
C10 0.038(4) 0.023(3) 0.047(4) 0.001(3) 0.018(3) 0.000(3)
C11 0.028(4) 0.030(3) 0.041(4) 0.003(3) 0.013(3) 0.000(3)
C12 0.041(4) 0.037(4) 0.044(4) 0.002(3) 0.015(3) 0.007(3)
C13 0.042(5) 0.061(5) 0.077(6) -0.001(4) 0.006(4) -0.016(4)
C14 0.062(6) 0.095(7) 0.080(6) 0.017(5) 0.032(5) -0.031(5)
C15 0.059(5) 0.068(5) 0.052(5) 0.008(4) 0.023(4) -0.015(4)
C16 0.047(5) 0.062(5) 0.049(5) -0.006(4) 0.006(4) 0.022(4)
C17 0.034(4) 0.038(4) 0.046(4) -0.010(3) 0.009(3) 0.002(3)
C18 0.022(3) 0.037(4) 0.042(4) -0.005(3) 0.008(3) -0.002(3)
C19 0.029(4) 0.030(3) 0.048(4) -0.001(3) 0.014(3) 0.006(3)
C20 0.026(4) 0.036(4) 0.041(4) -0.005(3) 0.013(3) -0.003(3)
C21 0.037(4) 0.039(4) 0.047(4) -0.003(3) 0.006(3) 0.006(3)
C22 0.047(4) 0.039(4) 0.060(5) -0.005(4) 0.015(4) 0.016(3)
C23 0.041(4) 0.039(4) 0.047(4) -0.015(3) 0.019(3) 0.005(3)
C24 0.025(4) 0.042(4) 0.046(4) -0.001(3) 0.013(3) -0.004(3)
C25 0.213(14) 0.051(6) 0.072(6) -0.008(5) 0.051(8) -0.034(7)
C26 0.045(6) 0.191(13) 0.135(10) 0.094(10) 0.015(6) -0.014(7)
C27 0.185(15) 0.168(13) 0.144(12) 0.010(9) 0.091(11) 0.090(12)
C28 0.143(13) 0.185(14) 0.226(17) 0.078(13) 0.137(13) 0.080(11)
C29 0.210(17) 0.132(11) 0.247(19) -0.095(12) 0.169(16) -0.025(11)
C30 0.054(6) 0.080(7) 0.196(13) 0.063(9) 0.003(8) -0.008(5)
C31 0.29(3) 0.32(3) 0.112(12) 0.047(15) 0.069(14) 0.12(2)
C32 0.144(14) 0.27(2) 0.123(12) 0.068(13) 0.007(10) -0.011(14)
N1 0.028(3) 0.031(3) 0.059(4) -0.002(3) 0.010(3) 0.001(2)
N2 0.072(5) 0.065(4) 0.063(4) 0.021(3) 0.022(4) -0.006(3)
N3 0.063(5) 0.057(4) 0.149(8) -0.006(5) 0.036(5) -0.012(4)
O1 0.026(3) 0.046(3) 0.075(3) -0.001(2) 0.024(2) 0.001(2)
O2 0.036(3) 0.039(3) 0.091(4) 0.003(3) 0.030(3) 0.007(2)
O3 0.025(3) 0.075(3) 0.068(3) 0.009(3) 0.020(2) 0.001(3)
O4 0.044(3) 0.050(3) 0.095(4) 0.011(3) 0.035(3) -0.005(2)
O5 0.083(4) 0.105(5) 0.044(3) 0.019(3) 0.015(3) 0.002(4)
O6 0.093(5) 0.133(6) 0.056(4) -0.013(4) -0.017(4) -0.018(4)
O7 0.056(3) 0.034(3) 0.039(2) -0.004(2) 0.015(2) -0.006(2)
O8 0.046(3) 0.045(3) 0.043(3) 0.001(2) 0.007(2) -0.003(2)
O9 0.056(4) 0.087(5) 0.176(7) -0.023(4) 0.028(4) 0.008(3)

loop_
_atom_type_symbol
_atom_type_description
_atom_type_scat_dispersion_real
_atom_type_scat_dispersion_imag
_atom_type_scat_source
C C 0.0033 0.0016 'International Tables Vol C Tables 4.2.6.8 and 6.1.1.4'
H H 0.0000 0.0000 'International Tables Vol C Tables 4.2.6.8 and 6.1.1.4'
Cd Cd -0.8075 1.2024 'International Tables Vol C Tables 4.2.6.8 and 6.1.1.4'
N N 0.0061 0.0033 'International Tables Vol C Tables 4.2.6.8 and 6.1.1.4'
O O 0.0106 0.0060 'International Tables Vol C Tables 4.2.6.8 and 6.1.1.4'

loop_
_geom_angle_atom_site_label_1
_geom_angle_atom_site_label_2
_geom_angle_atom_site_label_3
_geom_angle
_geom_angle_site_symmetry_1
_geom_angle_site_symmetry_3
O5 Cd1 O1 89.1(2) 4 .
O5 Cd1 O8 116.87(19) 4 4_656
O1 Cd1 O8 124.46(15) . 4_656
O5 Cd1 O3 93.97(19) 4 1_655
O1 Cd1 O3 80.85(15) . 1_655
O8 Cd1 O3 137.98(16) 4_656 1_655
O5 Cd1 O7 165.65(19) 4 4_656
O1 Cd1 O7 88.22(15) . 4_656
O8 Cd1 O7 54.48(14) 4_656 4_656
O3 Cd1 O7 99.50(15) 1_655 4_656
O5 Cd1 O4 117.0(2) 4 1_655
O1 Cd1 O4 125.61(16) . 1_655
O8 Cd1 O4 86.95(16) 4_656 1_655
O3 Cd1 O4 52.45(15) 1_655 1_655
O7 Cd1 O4 75.68(16) 4_656 1_655
O5 Cd1 O2 81.70(19) 4 .
O1 Cd1 O2 52.41(14) . .
O8 Cd1 O2 82.05(15) 4_656 .
O3 Cd1 O2 132.97(15) 1_655 .
O7 Cd1 O2 85.49(15) 4_656 .
O4 Cd1 O2 161.17(17) 1_655 .
O5 Cd1 O6 51.0(2) 4 4
O1 Cd1 O6 139.58(17) . 4
O8 Cd1 O6 85.36(18) 4_656 4
O3 Cd1 O6 94.2(2) 1_655 4
O7 Cd1 O6 131.95(16) 4_656 4
O4 Cd1 O6 77.15(19) 1_655 4
O2 Cd1 O6 116.87(18) . 4
O5 Cd1 C24 143.1(2) 4 4_656
O1 Cd1 C24 108.15(17) . 4_656
O8 Cd1 C24 27.04(16) 4_656 4_656
O3 Cd1 C24 120.39(18) 1_655 4_656
O7 Cd1 C24 27.46(16) 4_656 4_656
O4 Cd1 C24 79.64(17) 1_655 4_656
O2 Cd1 C24 83.67(16) . 4_656
O6 Cd1 C24 108.77(19) 4 4_656
O5 Cd1 C1 84.8(2) 4 .
O1 Cd1 C1 26.10(16) . .
O8 Cd1 C1 103.92(17) 4_656 .
O3 Cd1 C1 106.81(18) 1_655 .
O7 Cd1 C1 86.59(16) 4_656 .
O4 Cd1 C1 148.39(18) 1_655 .
O2 Cd1 C1 26.31(15) . .
O6 Cd1 C1 132.52(19) 4 .
C24 Cd1 C1 96.56(18) 4_656 .
O5 Cd1 C8 106.9(2) 4 1_655
O1 Cd1 C8 103.95(18) . 1_655
O8 Cd1 C8 112.43(19) 4_656 1_655
O3 Cd1 C8 26.46(17) 1_655 1_655
O7 Cd1 C8 87.45(16) 4_656 1_655
O4 Cd1 C8 25.99(16) 1_655 1_655
O2 Cd1 C8 155.47(17) . 1_655
O6 Cd1 C8 85.0(2) 4 1_655
C24 Cd1 C8 100.42(19) 4_656 1_655
C1 Cd1 C8 129.8(2) . 1_655
O5 Cd1 C16 25.5(2) 4 4
O1 Cd1 C16 114.1(2) . 4
O8 Cd1 C16 103.04(19) 4_656 4
O3 Cd1 C16 93.10(18) 1_655 4
O7 Cd1 C16 156.0(2) 4_656 4
O4 Cd1 C16 96.6(2) 1_655 4
O2 Cd1 C16 100.78(19) . 4
O6 Cd1 C16 25.64(19) 4 4
C24 Cd1 C16 129.5(2) 4_656 4
C1 Cd1 C16 109.3(2) . 4
C8 Cd1 C16 95.19(19) 1_655 4
O2 C1 O1 122.5(5) . .
O2 C1 C2 119.5(6) . .
O1 C1 C2 118.1(6) . .
O2 C1 Cd1 68.6(3) . .
O1 C1 Cd1 53.9(3) . .
C2 C1 Cd1 171.9(5) . .
C3 C2 C7 120.8(5) . .
C3 C2 C1 118.9(5) . .
C7 C2 C1 120.3(6) . .
C2 C3 C4 120.8(5) . .
C2 C3 H3 119.6 . .
C4 C3 H3 119.6 . .
N1 C4 C5 122.2(5) . .
N1 C4 C3 120.1(5) . .
C5 C4 C3 117.7(5) . .
C6 C5 C4 121.1(5) . .
C6 C5 H5 119.4 . .
C4 C5 H5 119.4 . .
C5 C6 C7 120.3(6) . .
C5 C6 C8 120.5(6) . .
C7 C6 C8 119.0(6) . .
C2 C7 C6 119.2(6) . .
C2 C7 H7 120.4 . .
C6 C7 H7 120.4 . .
O4 C8 O3 122.1(6) . .
O4 C8 C6 119.8(6) . .
O3 C8 C6 118.1(6) . .
O4 C8 Cd1 63.1(3) . 1_455
O3 C8 Cd1 59.0(3) . 1_455
C6 C8 Cd1 176.8(5) . 1_455
N1 C9 C10 115.7(5) . .
N1 C9 H9A 108.4 . .
C10 C9 H9A 108.4 . .
N1 C9 H9B 108.4 . .
C10 C9 H9B 108.4 . .
H9A C9 H9B 107.4 . .
C11 C10 C15 118.0(6) . .
C11 C10 C9 123.6(5) . .
C15 C10 C9 118.4(6) . .
C10 C11 C12 121.9(6) . .
C10 C11 H11 119.1 . .
C12 C11 H11 119.1 . .
C13 C12 C11 119.0(6) . .
C13 C12 C16 120.2(7) . .
C11 C12 C16 120.8(6) . .
C14 C13 C12 120.8(7) . .
C14 C13 H13 119.6 . .
C12 C13 H13 119.6 . .
C13 C14 C15 120.2(7) . .
C13 C14 H14 119.9 . .
C15 C14 H14 119.9 . .
C14 C15 C10 120.1(7) . .
C14 C15 H15 120.0 . .
C10 C15 H15 120.0 . .
O6 C16 O5 122.8(8) . .
O6 C16 C12 119.3(8) . .
O5 C16 C12 117.9(7) . .
O6 C16 Cd1 70.2(5) . 4_556
O5 C16 Cd1 52.8(4) . 4_556
C12 C16 Cd1 167.8(6) . 4_556
N1 C17 C18 115.1(5) . .
N1 C17 H17A 108.5 . .
C18 C17 H17A 108.5 . .
N1 C17 H17B 108.5 . .
C18 C17 H17B 108.5 . .
H17A C17 H17B 107.5 . .
C23 C18 C19 118.3(6) . .
C23 C18 C17 120.6(6) . .
C19 C18 C17 121.1(5) . .
C20 C19 C18 121.2(5) . .
C20 C19 H19 119.4 . .
C18 C19 H19 119.4 . .
C19 C20 C21 119.7(6) . .
C19 C20 C24 119.9(5) . .
C21 C20 C24 120.4(6) . .
C22 C21 C20 120.0(6) . .
C22 C21 H21 120.0 . .
C20 C21 H21 120.0 . .
C21 C22 C23 119.9(6) . .
C21 C22 H22 120.1 . .
C23 C22 H22 120.1 . .
C18 C23 C22 120.9(6) . .
C18 C23 H23 119.5 . .
C22 C23 H23 119.5 . .
O8 C24 O7 122.7(6) . .
O8 C24 C20 119.4(6) . .
O7 C24 C20 117.9(6) . .
O8 C24 Cd1 59.7(3) . 4_455
O7 C24 Cd1 63.1(3) . 4_455
C20 C24 Cd1 175.9(4) . 4_455
C27 C25 N2 111.2(9) . .
C27 C25 H25A 109.4 . .
N2 C25 H25A 109.4 . .
C27 C25 H25B 109.4 . .
N2 C25 H25B 109.4 . .
H25A C25 H25B 108.0 . .
C28 C26 N2 110.7(9) . .
C28 C26 H26A 109.5 . .
N2 C26 H26A 109.5 . .
C28 C26 H26B 109.5 . .
N2 C26 H26B 109.5 . .
H26A C26 H26B 108.1 . .
C25 C27 H27A 109.5 . .
C25 C27 H27B 109.5 . .
H27A C27 H27B 109.5 . .
C25 C27 H27C 109.5 . .
H27A C27 H27C 109.5 . .
H27B C27 H27C 109.5 . .
C26 C28 H28A 109.5 . .
C26 C28 H28B 109.5 . .
H28A C28 H28B 109.5 . .
C26 C28 H28C 109.5 . .
H28A C28 H28C 109.5 . .
H28B C28 H28C 109.5 . .
N3 C29 C31 107.1(11) . .
N3 C29 H29A 110.3 . .
C31 C29 H29A 110.3 . .
N3 C29 H29B 110.3 . .
C31 C29 H29B 110.3 . .
H29A C29 H29B 108.6 . .
N3 C30 C32 107.6(10) . .
N3 C30 H30A 110.2 . .
C32 C30 H30A 110.2 . .
N3 C30 H30B 110.2 . .
C32 C30 H30B 110.2 . .
H30A C30 H30B 108.5 . .
C29 C31 H31A 109.5 . .
C29 C31 H31B 109.5 . .
H31A C31 H31B 109.5 . .
C29 C31 H31C 109.5 . .
H31A C31 H31C 109.5 . .
H31B C31 H31C 109.5 . .
C30 C32 H32A 109.5 . .
C30 C32 H32B 109.5 . .
H32A C32 H32B 109.5 . .
C30 C32 H32C 109.5 . .
H32A C32 H32C 109.5 . .
H32B C32 H32C 109.5 . .
C4 N1 C9 121.2(5) . .
C4 N1 C17 122.2(5) . .
C9 N1 C17 116.6(5) . .
C25 N2 C26 118.1(9) . .
C25 N2 H2A 107.8 . .
C26 N2 H2A 107.8 . .
C25 N2 H2B 107.8 . .
C26 N2 H2B 107.8 . .
H2A N2 H2B 107.1 . .
C29 N3 C30 112.3(11) . .
C29 N3 H3A 109.1 . .
C30 N3 H3A 109.1 . .
C29 N3 H3B 109.1 . .
C30 N3 H3B 109.1 . .
H3A N3 H3B 107.9 . .
C1 O1 Cd1 100.0(4) . .
C1 O2 Cd1 85.1(3) . .
C8 O3 Cd1 94.5(4) . 1_455
C8 O4 Cd1 90.9(4) . 1_455
C16 O5 Cd1 101.7(5) . 4_556
C16 O6 Cd1 84.1(6) . 4_556
C24 O7 Cd1 89.5(4) . 4_455
C24 O8 Cd1 93.3(4) . 4_455

loop_
_geom_bond_atom_site_label_1
_geom_bond_atom_site_label_2
_geom_bond_distance
_geom_bond_site_symmetry_2
Cd1 O5 2.283(5) 4
Cd1 O1 2.295(4) .
Cd1 O8 2.356(4) 4_656
Cd1 O3 2.411(5) 1_655
Cd1 O7 2.429(4) 4_656
Cd1 O4 2.501(5) 1_655
Cd1 O2 2.615(4) .
Cd1 O6 2.654(7) 4
Cd1 C24 2.724(6) 4_656
Cd1 C1 2.798(6) .
Cd1 C8 2.804(6) 1_655
Cd1 C16 2.806(8) 4
C1 O2 1.245(7) .
C1 O1 1.250(7) .
C1 C2 1.510(8) .
C2 C3 1.377(8) .
C2 C7 1.386(8) .
C3 C4 1.408(8) .
C3 H3 0.9300 .
C4 N1 1.384(7) .
C4 C5 1.396(8) .
C5 C6 1.385(8) .
C5 H5 0.9300 .
C6 C7 1.387(8) .
C6 C8 1.507(8) .
C7 H7 0.9300 .
C8 O4 1.229(8) .
C8 O3 1.253(7) .
C8 Cd1 2.804(6) 1_455
C9 N1 1.447(8) .
C9 C10 1.509(8) .
C9 H9A 0.9700 .
C9 H9B 0.9700 .
C10 C11 1.371(8) .
C10 C15 1.397(9) .
C11 C12 1.373(8) .
C11 H11 0.9300 .
C12 C13 1.364(9) .
C12 C16 1.527(10) .
C13 C14 1.364(10) .
C13 H13 0.9300 .
C14 C15 1.373(10) .
C14 H14 0.9300 .
C15 H15 0.9300 .
C16 O6 1.220(9) .
C16 O5 1.232(9) .
C16 Cd1 2.806(8) 4_556
C17 N1 1.448(7) .
C17 C18 1.512(8) .
C17 H17A 0.9700 .
C17 H17B 0.9700 .
C18 C23 1.381(8) .
C18 C19 1.390(8) .
C19 C20 1.377(8) .
C19 H19 0.9300 .
C20 C21 1.379(8) .
C20 C24 1.511(8) .
C21 C22 1.378(9) .
C21 H21 0.9300 .
C22 C23 1.382(9) .
C22 H22 0.9300 .
C23 H23 0.9300 .
C24 O8 1.240(7) .
C24 O7 1.256(7) .
C24 Cd1 2.724(6) 4_455
C25 C27 1.485(15) .
C25 N2 1.511(11) .
C25 H25A 0.9700 .
C25 H25B 0.9700 .
C26 C28 1.507(16) .
C26 N2 1.512(11) .
C26 H26A 0.9700 .
C26 H26B 0.9700 .
C27 H27A 0.9600 .
C27 H27B 0.9600 .
C27 H27C 0.9600 .
C28 H28A 0.9600 .
C28 H28B 0.9600 .
C28 H28C 0.9600 .
C29 N3 1.487(13) .
C29 C31 1.547(18) .
C29 H29A 0.9700 .
C29 H29B 0.9700 .
C30 N3 1.499(12) .
C30 C32 1.500(17) .
C30 H30A 0.9700 .
C30 H30B 0.9700 .
C31 H31A 0.9600 .
C31 H31B 0.9600 .
C31 H31C 0.9600 .
C32 H32A 0.9600 .
C32 H32B 0.9600 .
C32 H32C 0.9600 .
N2 H2A 0.9000 .
N2 H2B 0.9000 .
N3 H3A 0.9000 .
N3 H3B 0.9000 .
O3 Cd1 2.411(5) 1_455
O4 Cd1 2.501(5) 1_455
O5 Cd1 2.283(5) 4_556
O6 Cd1 2.654(7) 4_556
O7 Cd1 2.429(4) 4_455
O8 Cd1 2.356(4) 4_455

loop_
_geom_hbond_atom_site_label_D
_geom_hbond_atom_site_label_H
_geom_hbond_atom_site_label_A
_geom_hbond_distance_DH
_geom_hbond_distance_HA
_geom_hbond_distance_DA
_geom_hbond_angle_DHA
N2 H2A O7 0.90 1.90 2.725(7) 151.5
N2 H2B O3 0.90 1.93 2.787(7) 158.6
N3 H3A O9 0.90 1.95 2.827(9) 165.9
N3 H3B O2 0.90 1.85 2.710(8) 158.7
